data_4504192
loop_
_publ_author_name
'Chang, Hao-Wei'
'Sarkar, Bijay'
'Liu, C. W.'

_publ_section_title
;
 Synthesis of Sb2Se3Nanowires via a Solvothermal Route from the Single
 Source Precursor Sb[Se2P(OiPr)2]3
;
_journal_issue 12
_journal_name_full 'Crystal Growth &amp; Design'
_journal_page_first 2691
_journal_paper_doi 10.1021/cg060954m
_journal_volume 7
_journal_year 2007
_chemical_formula_sum 'C18 H42 O6 P3 Sb Se6'
_chemical_formula_weight 1042.94
_chemical_name_systematic
;

 ?

;
_space_group_IT_number 148
_symmetry_cell_setting trigonal
_symmetry_space_group_name_Hall '-R 3'
_symmetry_space_group_name_H-M 'R -3 :H'
_atom_sites_solution_hydrogens geom
_atom_sites_solution_primary direct
_atom_sites_solution_secondary difmap
_audit_creation_method SHELXL-97
_cell_angle_alpha 90.00
_cell_angle_beta 90.00
_cell_angle_gamma 120.00
_cell_formula_units_Z 6
_cell_length_a 22.9851(9)
_cell_length_b 22.9851(9)
_cell_length_c 12.4864(10)
_cell_measurement_reflns_used 6489
_cell_measurement_temperature 273(2)
_cell_measurement_theta_max 23.31
_cell_measurement_theta_min 2.62
_cell_volume 5713.0(6)
_computing_cell_refinement 'Bruker SMART'
_computing_data_collection 'Bruker SMART'
_computing_data_reduction 'Bruker SAINT'
_computing_molecular_graphics 'Bruker SHELXTL'
_computing_publication_material 'Bruker SHELXTL'
_computing_structure_refinement 'SHELXL-97 (Sheldrick, 1997)'
_computing_structure_solution 'SHELXS-97 (Sheldrick, 1990)'
_diffrn_ambient_temperature 273(2)
_diffrn_measured_fraction_theta_full 0.999
_diffrn_measured_fraction_theta_max 0.999
_diffrn_measurement_device_type 'CCD area detector'
_diffrn_measurement_method 'phi and omega scans'
_diffrn_radiation_monochromator graphite
_diffrn_radiation_source 'fine-focus sealed tube'
_diffrn_radiation_type MoK\a
_diffrn_radiation_wavelength 0.71073
_diffrn_reflns_av_R_equivalents 0.0417
_diffrn_reflns_av_sigmaI/netI 0.0263
_diffrn_reflns_limit_h_max 27
_diffrn_reflns_limit_h_min -27
_diffrn_reflns_limit_k_max 27
_diffrn_reflns_limit_k_min -27
_diffrn_reflns_limit_l_max 14
_diffrn_reflns_limit_l_min -14
_diffrn_reflns_number 20279
_diffrn_reflns_theta_full 25.05
_diffrn_reflns_theta_max 25.05
_diffrn_reflns_theta_min 1.77
_exptl_absorpt_coefficient_mu 6.610
_exptl_absorpt_correction_T_max 0.9368
_exptl_absorpt_correction_T_min 0.3825
_exptl_absorpt_correction_type none
_exptl_crystal_colour yellow
_exptl_crystal_density_diffrn 1.819
_exptl_crystal_density_meas 0
_exptl_crystal_density_method 'not measured'
_exptl_crystal_description plate
_exptl_crystal_F_000 2988
_exptl_crystal_size_max 0.18
_exptl_crystal_size_mid 0.05
_exptl_crystal_size_min 0.01
_refine_diff_density_max 0.949
_refine_diff_density_min -0.665
_refine_diff_density_rms 0.078
_refine_ls_extinction_method none
_refine_ls_goodness_of_fit_ref 1.036
_refine_ls_hydrogen_treatment mixed
_refine_ls_matrix_type full
_refine_ls_number_parameters 103
_refine_ls_number_reflns 2257
_refine_ls_number_restraints 0
_refine_ls_restrained_S_all 1.036
_refine_ls_R_factor_all 0.0461
_refine_ls_R_factor_gt 0.0341
_refine_ls_shift/su_max 0.001
_refine_ls_shift/su_mean 0.000
_refine_ls_structure_factor_coef Fsqd
_refine_ls_weighting_details 'calc w=1/[\s^2^(Fo^2^)+(0.0438P)^2^+18.5165P] where P=(Fo^2^+2Fc^2^)/3'
_refine_ls_weighting_scheme calc
_refine_ls_wR_factor_gt 0.0866
_refine_ls_wR_factor_ref 0.0955
_reflns_number_gt 1820
_reflns_number_total 2257
_reflns_threshold_expression >2sigma(I)
_cod_data_source_file cg060954m-file001.cif
_cod_data_source_block 51008am
_cod_original_cell_volume 5712.9(6)
_cod_original_sg_symbol_H-M R-3
_cod_database_code 4504192

loop_
_symmetry_equiv_pos_as_xyz
'x, y, z'
'-y, x-y, z'
'-x+y, -x, z'
'x+2/3, y+1/3, z+1/3'
'-y+2/3, x-y+1/3, z+1/3'
'-x+y+2/3, -x+1/3, z+1/3'
'x+1/3, y+2/3, z+2/3'
'-y+1/3, x-y+2/3, z+2/3'
'-x+y+1/3, -x+2/3, z+2/3'
'-x, -y, -z'
'y, -x+y, -z'
'x-y, x, -z'
'-x+2/3, -y+1/3, -z+1/3'
'y+2/3, -x+y+1/3, -z+1/3'
'x-y+2/3, x+1/3, -z+1/3'
'-x+1/3, -y+2/3, -z+2/3'
'y+1/3, -x+y+2/3, -z+2/3'
'x-y+1/3, x+2/3, -z+2/3'

loop_
_atom_site_label
_atom_site_type_symbol
_atom_site_fract_x
_atom_site_fract_y
_atom_site_fract_z
_atom_site_U_iso_or_equiv
_atom_site_adp_type
_atom_site_occupancy
_atom_site_symmetry_multiplicity
_atom_site_calc_flag
_atom_site_refinement_flags
Sb1 Sb 0.6667 0.3333 0.08230(4) 0.06113(18) Uani 1 3 d S
Se1 Se 0.76545(3) 0.43361(3) 0.20757(4) 0.0817(2) Uani 1 1 d .
Se2 Se 0.75336(3) 0.29846(3) -0.03914(5) 0.0963(2) Uani 1 1 d .
P1 P 0.77350(7) 0.50453(6) 0.08572(10) 0.0732(3) Uani 1 1 d .
O1 O 0.84687(19) 0.54653(18) 0.0423(3) 0.1015(13) Uani 1 1 d .
O2 O 0.7714(3) 0.56488(18) 0.1379(4) 0.1138(15) Uani 1 1 d .
C1 C 0.8759(3) 0.5219(3) -0.0360(5) 0.109(2) Uani 1 1 d .
H1A H 0.8409 0.4782 -0.0628 0.131 Uiso 1 1 calc R
C3 C 0.9013(4) 0.5713(5) -0.1260(6) 0.170(4) Uani 1 1 d .
H3A H 0.8643 0.5728 -0.1590 0.254 Uiso 1 1 calc R
H3B H 0.9230 0.5578 -0.1781 0.254 Uiso 1 1 calc R
H3C H 0.9329 0.6150 -0.0989 0.254 Uiso 1 1 calc R
C2 C 0.9274(5) 0.5137(7) 0.0193(10) 0.231(6) Uani 1 1 d .
H2A H 0.9068 0.4807 0.0749 0.347 Uiso 1 1 calc R
H2B H 0.9600 0.5558 0.0503 0.347 Uiso 1 1 calc R
H2C H 0.9492 0.4992 -0.0309 0.347 Uiso 1 1 calc R
C4 C 0.7196(4) 0.5594(4) 0.2104(7) 0.131(3) Uani 1 1 d .
H4A H 0.6881 0.5122 0.2271 0.158 Uiso 1 1 calc R
C5 C 0.7516(6) 0.5970(4) 0.3089(7) 0.201(6) Uani 1 1 d .
H5A H 0.7735 0.5763 0.3450 0.301 Uiso 1 1 calc R
H5B H 0.7180 0.5967 0.3551 0.301 Uiso 1 1 calc R
H5C H 0.7841 0.6425 0.2910 0.301 Uiso 1 1 calc R
C6 C 0.6847(7) 0.5893(7) 0.1514(12) 0.271(8) Uani 1 1 d .
H6A H 0.6649 0.5639 0.0873 0.406 Uiso 1 1 calc R
H6B H 0.7164 0.6349 0.1328 0.406 Uiso 1 1 calc R
H6C H 0.6501 0.5883 0.1958 0.406 Uiso 1 1 calc R

loop_
_atom_site_aniso_label
_atom_site_aniso_U_11
_atom_site_aniso_U_22
_atom_site_aniso_U_33
_atom_site_aniso_U_23
_atom_site_aniso_U_13
_atom_site_aniso_U_12
Sb1 0.0540(2) 0.0540(2) 0.0754(3) 0.000 0.000 0.02701(10)
Se1 0.0861(4) 0.0822(4) 0.0820(4) 0.0010(3) -0.0105(3) 0.0459(3)
Se2 0.1052(5) 0.0846(4) 0.0878(4) 0.0073(3) 0.0245(3) 0.0389(3)
P1 0.0751(8) 0.0578(7) 0.0806(8) 0.0019(6) 0.0070(6) 0.0287(6)
O1 0.079(2) 0.074(2) 0.115(3) -0.016(2) 0.024(2) 0.0114(19)
O2 0.147(4) 0.069(2) 0.129(3) 0.016(2) 0.052(3) 0.056(2)
C1 0.077(4) 0.103(5) 0.125(5) -0.027(4) 0.014(4) 0.028(3)
C3 0.147(7) 0.160(8) 0.125(6) -0.011(6) 0.051(6) 0.019(6)
C2 0.149(9) 0.352(19) 0.253(13) -0.046(13) -0.019(9) 0.171(11)
C4 0.160(7) 0.097(5) 0.156(7) 0.019(5) 0.067(6) 0.078(5)
C5 0.318(16) 0.111(6) 0.152(8) -0.004(6) 0.088(9) 0.091(8)
C6 0.344(19) 0.343(19) 0.296(15) 0.044(14) 0.048(15) 0.300(18)

loop_
_atom_type_symbol
_atom_type_description
_atom_type_scat_dispersion_real
_atom_type_scat_dispersion_imag
_atom_type_scat_source
C C 0.0033 0.0016 'International Tables Vol C Tables 4.2.6.8 and 6.1.1.4'
H H 0.0000 0.0000 'International Tables Vol C Tables 4.2.6.8 and 6.1.1.4'
O O 0.0106 0.0060 'International Tables Vol C Tables 4.2.6.8 and 6.1.1.4'
P P 0.1023 0.0942 'International Tables Vol C Tables 4.2.6.8 and 6.1.1.4'
Se Se -0.0929 2.2259 'International Tables Vol C Tables 4.2.6.8 and 6.1.1.4'
Sb Sb -0.5866 1.5461 'International Tables Vol C Tables 4.2.6.8 and 6.1.1.4'

loop_
_geom_angle_atom_site_label_1
_geom_angle_atom_site_label_2
_geom_angle_atom_site_label_3
_geom_angle
_geom_angle_site_symmetry_1
_geom_angle_site_symmetry_3
Se1 Sb1 Se1 91.27(2) 3_665 2_655
Se1 Sb1 Se1 91.27(2) 3_665 .
Se1 Sb1 Se1 91.27(2) 2_655 .
Se1 Sb1 Se2 97.687(19) 3_665 3_665
Se1 Sb1 Se2 77.193(18) 2_655 3_665
Se1 Sb1 Se2 165.484(18) . 3_665
Se1 Sb1 Se2 165.478(18) 3_665 2_655
Se1 Sb1 Se2 97.688(19) 2_655 2_655
Se1 Sb1 Se2 77.188(18) . 2_655
Se2 Sb1 Se2 95.44(2) 3_665 2_655
Se1 Sb1 Se2 77.191(18) 3_665 .
Se1 Sb1 Se2 165.483(18) 2_655 .
Se1 Sb1 Se2 97.686(19) . .
Se2 Sb1 Se2 95.43(2) 3_665 .
Se2 Sb1 Se2 95.43(2) 2_655 .
P1 Se1 Sb1 87.46(4) . .
P1 Se2 Sb1 84.31(4) 3_665 .
O2 P1 O1 95.7(2) . .
O2 P1 Se2 114.9(2) . 2_655
O1 P1 Se2 112.58(16) . 2_655
O2 P1 Se1 110.33(17) . .
O1 P1 Se1 111.59(19) . .
Se2 P1 Se1 110.95(6) 2_655 .
C1 O1 P1 124.0(4) . .
C4 O2 P1 125.1(4) . .
O1 C1 C2 107.0(7) . .
O1 C1 C3 107.1(6) . .
C2 C1 C3 114.8(8) . .
O2 C4 C5 108.9(8) . .
O2 C4 C6 105.1(7) . .
C5 C4 C6 111.8(8) . .

loop_
_geom_bond_atom_site_label_1
_geom_bond_atom_site_label_2
_geom_bond_distance
_geom_bond_site_symmetry_2
Sb1 Se1 2.7714(6) 3_665
Sb1 Se1 2.7714(6) 2_655
Sb1 Se1 2.7714(6) .
Sb1 Se2 2.9172(7) 3_665
Sb1 Se2 2.9172(7) 2_655
Sb1 Se2 2.9173(7) .
Se1 P1 2.1691(14) .
Se2 P1 2.1403(15) 3_665
P1 O2 1.555(4) .
P1 O1 1.563(4) .
P1 Se2 2.1402(15) 2_655
O1 C1 1.447(7) .
O2 C4 1.451(8) .
C1 C2 1.463(12) .
C1 C3 1.493(10) .
C4 C5 1.471(12) .
C4 C6 1.487(13) .
